data_7063886
loop_
_publ_author_name
'Xia, Shendan'
'Wang, Chaojie'
'Xu, Yuyan'
'Zheng, Hao'
'Chen, Zhiwei'

_publ_section_title
;
 Metal-free three-component reactions of alkynes for the construction of
 3,4-difunctionalized benzo[h]coumarins
;
_journal_issue 18
_journal_name_full 'New Journal of Chemistry'
_journal_page_first 7541
_journal_page_last 7545
_journal_paper_doi 10.1039/D5NJ00599J
_journal_volume 49
_journal_year 2025
_chemical_formula_moiety 'C21 H15 N O5'
_chemical_formula_sum 'C21 H15 N O5'
_chemical_formula_weight 361.34
_space_group_crystal_system monoclinic
_space_group_IT_number 15
_space_group_name_Hall '-C 2yc'
_space_group_name_H-M_alt 'C 1 2/c 1'
_atom_sites_solution_hydrogens geom
_atom_sites_solution_primary dual
_audit_creation_date 2023-07-22
_audit_creation_method
;
Olex2 1.5
(compiled 2022.04.07 svn.rca3783a0 for OlexSys, GUI svn.r6498)
;
_audit_update_record
;
2024-07-17 deposited with the CCDC.	2025-04-03 downloaded from the CCDC.
;
_cell_angle_alpha 90
_cell_angle_beta 114.7010(10)
_cell_angle_gamma 90
_cell_formula_units_Z 8
_cell_length_a 19.1530(5)
_cell_length_b 10.6458(3)
_cell_length_c 18.1359(4)
_cell_measurement_reflns_used 9942
_cell_measurement_temperature 170.00
_cell_measurement_theta_max 27.494
_cell_measurement_theta_min 2.312
_cell_volume 3359.54(15)
_computing_cell_refinement 'SAINT V8.40B (?, 2016)'
_computing_data_collection 'Bruker Instrument Service vV6.2.14'
_computing_data_reduction 'SAINT V8.40B (?, 2016)'
_computing_molecular_graphics 'Olex2 1.5 (Dolomanov et al., 2009)'
_computing_publication_material 'Olex2 1.5 (Dolomanov et al., 2009)'
_computing_structure_refinement 'SHELXL 2019/2 (Sheldrick, 2015)'
_computing_structure_solution 'SHELXT 2018/2 (Sheldrick, 2018)'
_diffrn_ambient_temperature 170.00
_diffrn_measured_fraction_theta_full 1.000
_diffrn_measured_fraction_theta_max 0.997
_diffrn_measurement_device_type 'zju Bruker D8 Venture'
_diffrn_measurement_method '\w and \f scans'
_diffrn_radiation_type MoK\a
_diffrn_radiation_wavelength 0.71073
_diffrn_reflns_av_R_equivalents 0.0286
_diffrn_reflns_av_unetI/netI 0.0209
_diffrn_reflns_Laue_measured_fraction_full 1.000
_diffrn_reflns_Laue_measured_fraction_max 0.997
_diffrn_reflns_limit_h_max 24
_diffrn_reflns_limit_h_min -24
_diffrn_reflns_limit_k_max 13
_diffrn_reflns_limit_k_min -13
_diffrn_reflns_limit_l_max 20
_diffrn_reflns_limit_l_min -23
_diffrn_reflns_number 19331
_diffrn_reflns_point_group_measured_fraction_full 1.000
_diffrn_reflns_point_group_measured_fraction_max 0.997
_diffrn_reflns_theta_full 25.242
_diffrn_reflns_theta_max 27.520
_diffrn_reflns_theta_min 2.243
_diffrn_source_current 1.4
_diffrn_source_power 0.07
_diffrn_source_voltage 50.0
_exptl_absorpt_coefficient_mu 0.103
_exptl_absorpt_correction_T_max 0.7456
_exptl_absorpt_correction_T_min 0.7054
_exptl_absorpt_correction_type multi-scan
_exptl_absorpt_process_details
;
SADABS-2016/2 (Bruker,2016/2) was used for absorption correction.
wR2(int) was 0.0599 before and 0.0500 after correction.
The Ratio of minimum to maximum transmission is 0.9461.
The \l/2 correction factor is Not present.
;
_exptl_crystal_colour colourless
_exptl_crystal_colour_primary colourless
_exptl_crystal_density_diffrn 1.429
_exptl_crystal_description block
_exptl_crystal_F_000 1504
_exptl_crystal_size_max 0.47
_exptl_crystal_size_mid 0.38
_exptl_crystal_size_min 0.3
_refine_diff_density_max 0.280
_refine_diff_density_min -0.254
_refine_diff_density_rms 0.047
_refine_ls_extinction_method none
_refine_ls_goodness_of_fit_ref 1.047
_refine_ls_hydrogen_treatment constr
_refine_ls_matrix_type full
_refine_ls_number_parameters 246
_refine_ls_number_reflns 3851
_refine_ls_number_restraints 0
_refine_ls_restrained_S_all 1.047
_refine_ls_R_factor_all 0.0480
_refine_ls_R_factor_gt 0.0409
_refine_ls_shift/su_max 0.000
_refine_ls_shift/su_mean 0.000
_refine_ls_structure_factor_coef Fsqd
_refine_ls_weighting_details 'w=1/[\s^2^(Fo^2^)+(0.0482P)^2^+2.4284P] where P=(Fo^2^+2Fc^2^)/3'
_refine_ls_weighting_scheme calc
_refine_ls_wR_factor_gt 0.1024
_refine_ls_wR_factor_ref 0.1082
_reflns_Friedel_coverage 0.000
_reflns_number_gt 3350
_reflns_number_total 3851
_reflns_threshold_expression 'I > 2\s(I)'
_cod_data_source_file d5nj00599j2.cif
_cod_data_source_block mo_230720_xsd_hd_0m
_cod_database_code 7063886
_shelx_shelxl_version_number 2019/2
_shelx_space_group_comment
;
The symmetry employed for this shelxl refinement is uniquely defined
by the following loop, which should always be used as a source of
symmetry information in preference to the above space-group names.
They are only intended as comments.
;
_shelx_estimated_absorpt_t_max 0.970
_shelx_estimated_absorpt_t_min 0.953
_olex2_refinement_description
;
1. Fixed Uiso
 At 1.2 times of:
  All C(H) groups, All N(H) groups
 At 1.5 times of:
  All C(H,H,H) groups, All O(H) groups
2.a Aromatic/amide H refined with riding coordinates:
 N1(H1A), C1(H1B), C2(H2), C3(H3), C4(H4), C8(H8), C15(H15), C16(H16),
 C17(H17), C18(H18), C19(H19)
2.b Idealised Me refined as rotating group:
 C21(H21A,H21B,H21C)
2.c Idealised tetrahedral OH refined as rotating group:
 O1(H1)
;
_olex2_submission_special_instructions 'No special instructions were received'

loop_
_space_group_symop_operation_xyz
'x, y, z'
'-x, y, -z+1/2'
'x+1/2, y+1/2, z'
'-x+1/2, y+1/2, -z+1/2'
'-x, -y, -z'
'x, -y, z-1/2'
'-x+1/2, -y+1/2, -z'
'x+1/2, -y+1/2, z-1/2'

loop_
_atom_site_label
_atom_site_type_symbol
_atom_site_fract_x
_atom_site_fract_y
_atom_site_fract_z
_atom_site_U_iso_or_equiv
_atom_site_adp_type
_atom_site_occupancy
_atom_site_site_symmetry_order
_atom_site_calc_flag
_atom_site_refinement_flags_posn
_atom_site_refinement_flags_adp
_atom_site_refinement_flags_occupancy
_atom_site_disorder_assembly
_atom_site_disorder_group
O1 O 0.19594(6) 0.34857(11) 0.24812(6) 0.0413(3) Uani 1 1 d . . . . .
H1 H 0.226043 0.387764 0.233441 0.062 Uiso 1 1 calc R U . . .
O2 O 0.23339(5) 0.46989(9) 0.55764(5) 0.0296(2) Uani 1 1 d . . . . .
O3 O 0.28487(6) 0.57447(11) 0.67268(6) 0.0395(3) Uani 1 1 d . . . . .
O4 O 0.40846(6) 0.61706(10) 0.43161(6) 0.0381(2) Uani 1 1 d . . . . .
O5 O 0.36627(5) 0.79319(9) 0.46825(6) 0.0314(2) Uani 1 1 d . . . . .
N1 N 0.37818(7) 0.70904(12) 0.62910(7) 0.0374(3) Uani 1 1 d . . . . .
H1A H 0.362111 0.739214 0.664470 0.045 Uiso 1 1 calc R U . . .
C1 C 0.11257(8) 0.22048(14) 0.31648(9) 0.0358(3) Uani 1 1 d . . . . .
H1B H 0.105909 0.198773 0.263130 0.043 Uiso 1 1 calc R U . . .
C2 C 0.07184(8) 0.15835(14) 0.35186(9) 0.0387(3) Uani 1 1 d . . . . .
H2 H 0.036985 0.093826 0.322657 0.046 Uiso 1 1 calc R U . . .
C3 C 0.08089(8) 0.18872(14) 0.43068(9) 0.0368(3) Uani 1 1 d . . . . .
H3 H 0.052429 0.144398 0.454476 0.044 Uiso 1 1 calc R U . . .
C4 C 0.13047(7) 0.28177(13) 0.47332(9) 0.0321(3) Uani 1 1 d . . . . .
H4 H 0.136144 0.302112 0.526533 0.038 Uiso 1 1 calc R U . . .
C5 C 0.17354(7) 0.34819(12) 0.43848(8) 0.0268(3) Uani 1 1 d . . . . .
C6 C 0.16447(7) 0.31678(12) 0.35917(8) 0.0287(3) Uani 1 1 d . . . . .
C7 C 0.20846(7) 0.38420(13) 0.32470(7) 0.0294(3) Uani 1 1 d . . . . .
C8 C 0.25820(7) 0.47679(12) 0.36664(7) 0.0281(3) Uani 1 1 d . . . . .
H8 H 0.285790 0.521304 0.341927 0.034 Uiso 1 1 calc R U . . .
C9 C 0.26932(7) 0.50769(12) 0.44740(7) 0.0253(3) Uani 1 1 d . . . . .
C10 C 0.22629(7) 0.44414(12) 0.48003(7) 0.0260(3) Uani 1 1 d . . . . .
C11 C 0.28193(7) 0.55673(13) 0.60516(8) 0.0302(3) Uani 1 1 d . . . . .
C12 C 0.33013(7) 0.62606(13) 0.57335(8) 0.0289(3) Uani 1 1 d . . . . .
C13 C 0.32255(7) 0.60254(12) 0.49617(7) 0.0266(3) Uani 1 1 d . . . . .
C14 C 0.45104(8) 0.75214(13) 0.63649(8) 0.0327(3) Uani 1 1 d . . . . .
C15 C 0.46958(10) 0.87757(15) 0.65482(8) 0.0421(4) Uani 1 1 d . . . . .
H15 H 0.432098 0.934752 0.656289 0.051 Uiso 1 1 calc R U . . .
C16 C 0.54312(11) 0.91902(18) 0.67099(9) 0.0547(5) Uani 1 1 d . . . . .
H16 H 0.556339 1.004403 0.685263 0.066 Uiso 1 1 calc R U . . .
C17 C 0.59712(10) 0.8382(2) 0.66663(9) 0.0556(5) Uani 1 1 d . . . . .
H17 H 0.647538 0.867323 0.678332 0.067 Uiso 1 1 calc R U . . .
C18 C 0.57777(9) 0.71410(18) 0.64511(9) 0.0477(4) Uani 1 1 d . . . . .
H18 H 0.614553 0.658574 0.640449 0.057 Uiso 1 1 calc R U . . .
C19 C 0.50466(8) 0.67031(15) 0.63027(9) 0.0375(3) Uani 1 1 d . . . . .
H19 H 0.491559 0.584910 0.615970 0.045 Uiso 1 1 calc R U . . .
C20 C 0.37077(7) 0.66912(12) 0.46156(7) 0.0277(3) Uani 1 1 d . . . . .
C21 C 0.41875(8) 0.86600(14) 0.44661(9) 0.0370(3) Uani 1 1 d . . . . .
H21A H 0.411832 0.843746 0.391548 0.056 Uiso 1 1 calc R U . . .
H21B H 0.471740 0.847850 0.484896 0.056 Uiso 1 1 calc R U . . .
H21C H 0.408224 0.955686 0.448750 0.056 Uiso 1 1 calc R U . . .

loop_
_atom_site_aniso_label
_atom_site_aniso_U_11
_atom_site_aniso_U_22
_atom_site_aniso_U_33
_atom_site_aniso_U_23
_atom_site_aniso_U_13
_atom_site_aniso_U_12
O1 0.0434(6) 0.0555(7) 0.0284(5) -0.0063(4) 0.0185(4) -0.0188(5)
O2 0.0277(4) 0.0383(5) 0.0276(4) 0.0025(4) 0.0164(4) -0.0008(4)
O3 0.0371(5) 0.0587(7) 0.0299(5) -0.0026(4) 0.0212(4) -0.0021(5)
O4 0.0350(5) 0.0438(6) 0.0459(6) -0.0073(4) 0.0270(5) -0.0088(4)
O5 0.0306(5) 0.0323(5) 0.0332(5) 0.0053(4) 0.0154(4) -0.0022(4)
N1 0.0363(6) 0.0496(7) 0.0321(6) -0.0116(5) 0.0200(5) -0.0096(5)
C1 0.0316(7) 0.0406(7) 0.0318(7) 0.0039(6) 0.0098(5) -0.0055(6)
C2 0.0300(7) 0.0388(8) 0.0415(8) 0.0064(6) 0.0094(6) -0.0090(6)
C3 0.0278(6) 0.0393(7) 0.0459(8) 0.0131(6) 0.0180(6) -0.0017(5)
C4 0.0266(6) 0.0374(7) 0.0357(7) 0.0089(6) 0.0165(5) 0.0012(5)
C5 0.0202(5) 0.0310(6) 0.0305(6) 0.0077(5) 0.0121(5) 0.0032(5)
C6 0.0228(6) 0.0326(7) 0.0300(6) 0.0060(5) 0.0105(5) -0.0002(5)
C7 0.0270(6) 0.0379(7) 0.0240(6) 0.0027(5) 0.0113(5) -0.0017(5)
C8 0.0251(6) 0.0353(7) 0.0268(6) 0.0045(5) 0.0135(5) -0.0021(5)
C9 0.0211(5) 0.0292(6) 0.0263(6) 0.0049(5) 0.0107(5) 0.0017(5)
C10 0.0225(5) 0.0321(6) 0.0260(6) 0.0055(5) 0.0128(5) 0.0038(5)
C11 0.0256(6) 0.0395(7) 0.0286(6) 0.0024(5) 0.0144(5) 0.0029(5)
C12 0.0255(6) 0.0352(7) 0.0284(6) 0.0013(5) 0.0137(5) 0.0016(5)
C13 0.0234(6) 0.0310(6) 0.0279(6) 0.0032(5) 0.0131(5) 0.0008(5)
C14 0.0342(7) 0.0411(7) 0.0218(6) 0.0007(5) 0.0105(5) -0.0085(6)
C15 0.0584(9) 0.0429(8) 0.0270(7) -0.0037(6) 0.0198(6) -0.0107(7)
C16 0.0765(12) 0.0584(10) 0.0323(8) -0.0094(7) 0.0257(8) -0.0375(10)
C17 0.0462(9) 0.0863(13) 0.0302(8) 0.0022(8) 0.0118(7) -0.0335(9)
C18 0.0328(7) 0.0706(11) 0.0379(8) 0.0172(8) 0.0129(6) -0.0020(7)
C19 0.0345(7) 0.0419(8) 0.0349(7) 0.0090(6) 0.0135(6) -0.0040(6)
C20 0.0235(6) 0.0345(6) 0.0247(6) 0.0011(5) 0.0096(5) -0.0033(5)
C21 0.0371(7) 0.0383(7) 0.0370(7) 0.0066(6) 0.0168(6) -0.0096(6)

loop_
_atom_type_symbol
_atom_type_description
_atom_type_scat_dispersion_real
_atom_type_scat_dispersion_imag
_atom_type_scat_source
C C 0.0033 0.0016 'International Tables Vol C Tables 4.2.6.8 and 6.1.1.4'
H H 0.0000 0.0000 'International Tables Vol C Tables 4.2.6.8 and 6.1.1.4'
N N 0.0061 0.0033 'International Tables Vol C Tables 4.2.6.8 and 6.1.1.4'
O O 0.0106 0.0060 'International Tables Vol C Tables 4.2.6.8 and 6.1.1.4'

loop_
_geom_angle_atom_site_label_1
_geom_angle_atom_site_label_2
_geom_angle_atom_site_label_3
_geom_angle
_geom_angle_site_symmetry_1
_geom_angle_site_symmetry_3
_geom_angle_publ_flag
C7 O1 H1 109.5 . . ?
C11 O2 C10 122.57(10) . . ?
C20 O5 C21 115.30(10) . . ?
C12 N1 H1A 116.2 . . ?
C12 N1 C14 127.51(11) . . ?
C14 N1 H1A 116.2 . . ?
C2 C1 H1B 119.9 . . ?
C2 C1 C6 120.11(13) . . ?
C6 C1 H1B 119.9 . . ?
C1 C2 H2 119.5 . . ?
C1 C2 C3 120.91(13) . . ?
C3 C2 H2 119.5 . . ?
C2 C3 H3 119.9 . . ?
C4 C3 C2 120.26(12) . . ?
C4 C3 H3 119.9 . . ?
C3 C4 H4 119.8 . . ?
C3 C4 C5 120.33(13) . . ?
C5 C4 H4 119.8 . . ?
C6 C5 C4 119.17(12) . . ?
C10 C5 C4 122.81(12) . . ?
C10 C5 C6 118.01(11) . . ?
C1 C6 C5 119.21(11) . . ?
C1 C6 C7 122.09(12) . . ?
C5 C6 C7 118.69(12) . . ?
O1 C7 C6 114.86(11) . . ?
O1 C7 C8 123.78(11) . . ?
C8 C7 C6 121.36(12) . . ?
C7 C8 H8 119.7 . . ?
C7 C8 C9 120.65(11) . . ?
C9 C8 H8 119.7 . . ?
C8 C9 C13 123.62(11) . . ?
C10 C9 C8 117.93(11) . . ?
C10 C9 C13 118.44(11) . . ?
O2 C10 C5 115.48(10) . . ?
C9 C10 O2 121.19(11) . . ?
C9 C10 C5 123.32(11) . . ?
O2 C11 C12 118.27(11) . . ?
O3 C11 O2 118.86(11) . . ?
O3 C11 C12 122.87(12) . . ?
N1 C12 C11 111.83(11) . . ?
N1 C12 C13 128.68(12) . . ?
C13 C12 C11 119.49(12) . . ?
C9 C13 C20 118.43(11) . . ?
C12 C13 C9 120.01(11) . . ?
C12 C13 C20 121.51(11) . . ?
C15 C14 N1 118.47(14) . . ?
C15 C14 C19 120.04(13) . . ?
C19 C14 N1 121.39(13) . . ?
C14 C15 H15 120.2 . . ?
C16 C15 C14 119.57(16) . . ?
C16 C15 H15 120.2 . . ?
C15 C16 H16 119.6 . . ?
C17 C16 C15 120.79(16) . . ?
C17 C16 H16 119.6 . . ?
C16 C17 H17 120.2 . . ?
C16 C17 C18 119.70(15) . . ?
C18 C17 H17 120.2 . . ?
C17 C18 H18 119.9 . . ?
C17 C18 C19 120.25(17) . . ?
C19 C18 H18 119.9 . . ?
C14 C19 C18 119.57(15) . . ?
C14 C19 H19 120.2 . . ?
C18 C19 H19 120.2 . . ?
O4 C20 O5 124.81(11) . . ?
O4 C20 C13 124.27(12) . . ?
O5 C20 C13 110.92(10) . . ?
O5 C21 H21A 109.5 . . ?
O5 C21 H21B 109.5 . . ?
O5 C21 H21C 109.5 . . ?
H21A C21 H21B 109.5 . . ?
H21A C21 H21C 109.5 . . ?
H21B C21 H21C 109.5 . . ?

loop_
_geom_bond_atom_site_label_1
_geom_bond_atom_site_label_2
_geom_bond_distance
_geom_bond_site_symmetry_2
_geom_bond_publ_flag
O1 H1 0.8400 . ?
O1 C7 1.3608(15) . ?
O2 C10 1.3839(14) . ?
O2 C11 1.3387(16) . ?
O3 C11 1.2168(15) . ?
O4 C20 1.2045(16) . ?
O5 C20 1.3325(16) . ?
O5 C21 1.4474(15) . ?
N1 H1A 0.8800 . ?
N1 C12 1.3682(17) . ?
N1 C14 1.4212(17) . ?
C1 H1B 0.9500 . ?
C1 C2 1.3698(19) . ?
C1 C6 1.4126(19) . ?
C2 H2 0.9500 . ?
C2 C3 1.404(2) . ?
C3 H3 0.9500 . ?
C3 C4 1.366(2) . ?
C4 H4 0.9500 . ?
C4 C5 1.4196(17) . ?
C5 C6 1.4149(18) . ?
C5 C10 1.4127(18) . ?
C6 C7 1.4340(17) . ?
C7 C8 1.3609(18) . ?
C8 H8 0.9500 . ?
C8 C9 1.4276(17) . ?
C9 C10 1.3766(16) . ?
C9 C13 1.4449(17) . ?
C11 C12 1.4747(17) . ?
C12 C13 1.3687(17) . ?
C13 C20 1.4946(16) . ?
C14 C15 1.386(2) . ?
C14 C19 1.387(2) . ?
C15 H15 0.9500 . ?
C15 C16 1.385(2) . ?
C16 H16 0.9500 . ?
C16 C17 1.373(3) . ?
C17 H17 0.9500 . ?
C17 C18 1.383(3) . ?
C18 H18 0.9500 . ?
C18 C19 1.391(2) . ?
C19 H19 0.9500 . ?
C21 H21A 0.9800 . ?
C21 H21B 0.9800 . ?
C21 H21C 0.9800 . ?

loop_
_geom_torsion_atom_site_label_1
_geom_torsion_atom_site_label_2
_geom_torsion_atom_site_label_3
_geom_torsion_atom_site_label_4
_geom_torsion
_geom_torsion_site_symmetry_1
_geom_torsion_site_symmetry_2
_geom_torsion_site_symmetry_3
_geom_torsion_site_symmetry_4
_geom_torsion_publ_flag
O1 C7 C8 C9 -178.95(12) . . . . ?
O2 C11 C12 N1 -178.38(11) . . . . ?
O2 C11 C12 C13 1.78(18) . . . . ?
O3 C11 C12 N1 1.06(19) . . . . ?
O3 C11 C12 C13 -178.79(12) . . . . ?
N1 C12 C13 C9 178.30(13) . . . . ?
N1 C12 C13 C20 1.0(2) . . . . ?
N1 C14 C15 C16 173.05(12) . . . . ?
N1 C14 C19 C18 -174.22(13) . . . . ?
C1 C2 C3 C4 0.4(2) . . . . ?
C1 C6 C7 O1 0.31(19) . . . . ?
C1 C6 C7 C8 179.96(13) . . . . ?
C2 C1 C6 C5 -0.2(2) . . . . ?
C2 C1 C6 C7 179.86(13) . . . . ?
C2 C3 C4 C5 -0.3(2) . . . . ?
C3 C4 C5 C6 -0.02(19) . . . . ?
C3 C4 C5 C10 -179.21(12) . . . . ?
C4 C5 C6 C1 0.26(18) . . . . ?
C4 C5 C6 C7 -179.79(12) . . . . ?
C4 C5 C10 O2 -0.11(17) . . . . ?
C4 C5 C10 C9 178.85(12) . . . . ?
C5 C6 C7 O1 -179.64(11) . . . . ?
C5 C6 C7 C8 0.01(19) . . . . ?
C6 C1 C2 C3 -0.1(2) . . . . ?
C6 C5 C10 O2 -179.32(10) . . . . ?
C6 C5 C10 C9 -0.35(18) . . . . ?
C6 C7 C8 C9 1.4(2) . . . . ?
C7 C8 C9 C10 -2.26(18) . . . . ?
C7 C8 C9 C13 178.37(12) . . . . ?
C8 C9 C10 O2 -179.35(10) . . . . ?
C8 C9 C10 C5 1.74(18) . . . . ?
C8 C9 C13 C12 -179.64(12) . . . . ?
C8 C9 C13 C20 -2.24(18) . . . . ?
C9 C13 C20 O4 -50.40(18) . . . . ?
C9 C13 C20 O5 129.50(12) . . . . ?
C10 O2 C11 O3 179.78(11) . . . . ?
C10 O2 C11 C12 -0.76(17) . . . . ?
C10 C5 C6 C1 179.49(12) . . . . ?
C10 C5 C6 C7 -0.56(17) . . . . ?
C10 C9 C13 C12 1.00(18) . . . . ?
C10 C9 C13 C20 178.40(11) . . . . ?
C11 O2 C10 C5 178.86(11) . . . . ?
C11 O2 C10 C9 -0.12(18) . . . . ?
C11 C12 C13 C9 -1.88(18) . . . . ?
C11 C12 C13 C20 -179.20(11) . . . . ?
C12 N1 C14 C15 140.09(15) . . . . ?
C12 N1 C14 C19 -43.6(2) . . . . ?
C12 C13 C20 O4 126.96(15) . . . . ?
C12 C13 C20 O5 -53.14(16) . . . . ?
C13 C9 C10 O2 0.04(17) . . . . ?
C13 C9 C10 C5 -178.86(11) . . . . ?
C14 N1 C12 C11 151.78(13) . . . . ?
C14 N1 C12 C13 -28.4(2) . . . . ?
C14 C15 C16 C17 2.0(2) . . . . ?
C15 C14 C19 C18 2.1(2) . . . . ?
C15 C16 C17 C18 0.6(2) . . . . ?
C16 C17 C18 C19 -1.9(2) . . . . ?
C17 C18 C19 C14 0.6(2) . . . . ?
C19 C14 C15 C16 -3.3(2) . . . . ?
C21 O5 C20 O4 -8.08(18) . . . . ?
C21 O5 C20 C13 172.02(10) . . . . ?
